data_4106665
loop_
_publ_author_name
'G\"ozde Ulas'
'Gary W. Brudvig'

_publ_section_title
;
 Redirecting Electron Transfer in Photosystem II from Water to
 Redox-Active Metal Complexes
;
_journal_name_full 'Journal of the American Chemical Society'
_journal_page_first 13260
_journal_page_last 13263
_journal_paper_doi 10.1021/ja2049226
_journal_volume 133
_journal_year 2011
_chemical_formula_moiety 'Co Fe N12 C36 H31 O4.50'
_chemical_formula_sum 'C36 H31 Co Fe N12 O4.5'
_chemical_formula_weight 818.50
_space_group_IT_number 15
_symmetry_cell_setting monoclinic
_symmetry_Int_Tables_number 15
_symmetry_space_group_name_Hall '-C 2yc'
_symmetry_space_group_name_H-M 'C 1 2/c 1'
_atom_sites_solution_hydrogens geom
_atom_sites_solution_primary direct
_atom_sites_solution_secondary difmap
_cell_angle_alpha 90.0000
_cell_angle_beta 99.864(7)
_cell_angle_gamma 90.0000
_cell_formula_units_Z 8
_cell_length_a 40.1663(7)
_cell_length_b 10.01050(18)
_cell_length_c 18.0352(13)
_cell_measurement_reflns_used 18645
_cell_measurement_temperature 93
_cell_measurement_theta_max 65.89
_cell_measurement_theta_min 6.62
_cell_volume 7144.5(6)
_computing_cell_refinement 'CrystalClear-SM Expert 2.0 r4'
_computing_data_collection 'CrystalClear-SM Expert 2.0 r4 (Rigaku, 2009)'
_computing_data_reduction 'CrystalClear-SM Expert 2.0 r4'
_computing_molecular_graphics 'CrystalStructure 4.0'
_computing_publication_material 'CrystalStructure 4.0 (Rigaku, 2010)'
_computing_structure_refinement 'SHELXL97 (Sheldrick, 1997)'
_computing_structure_solution 'SIR2004 (Burla, et al., 2005)'
_diffrn_ambient_temperature 93
_diffrn_detector_area_resol_mean 11.111
_diffrn_measured_fraction_theta_full 0.945
_diffrn_measured_fraction_theta_max 0.945
_diffrn_measurement_device_type 'Rigaku Saturn724 CCD'
_diffrn_measurement_method \w
_diffrn_radiation_type 'Cu K\a'
_diffrn_radiation_wavelength 1.54187
_diffrn_reflns_av_R_equivalents 0.0437
_diffrn_reflns_limit_h_max 47
_diffrn_reflns_limit_h_min -46
_diffrn_reflns_limit_k_max 11
_diffrn_reflns_limit_k_min -11
_diffrn_reflns_limit_l_max 16
_diffrn_reflns_limit_l_min -20
_diffrn_reflns_number 30372
_diffrn_reflns_theta_full 65.89
_diffrn_reflns_theta_max 65.89
_diffrn_standards_number 0
_exptl_absorpt_coefficient_mu 7.404
_exptl_absorpt_correction_T_max 0.553
_exptl_absorpt_correction_T_min 0.455
_exptl_absorpt_correction_type multi-scan
_exptl_absorpt_process_details 'Jacobson, R. (1998) Private communication'
_exptl_crystal_colour yellow
_exptl_crystal_density_diffrn 1.522
_exptl_crystal_description block
_exptl_crystal_F_000 3360.00
_exptl_crystal_size_max 0.10
_exptl_crystal_size_mid 0.10
_exptl_crystal_size_min 0.08
_refine_diff_density_max 1.080
_refine_diff_density_min -0.420
_refine_ls_extinction_coef 0.00004(2)
_refine_ls_extinction_method SHELXL
_refine_ls_goodness_of_fit_ref 1.069
_refine_ls_hydrogen_treatment mixed
_refine_ls_number_parameters 532
_refine_ls_number_reflns 5916
_refine_ls_number_restraints 0
_refine_ls_R_factor_gt 0.0377
_refine_ls_shift/su_max 0.002
_refine_ls_structure_factor_coef Fsqd
_refine_ls_weighting_details 'w = 1/[\s^2^(Fo^2^)+(0.0537P)^2^+9.2419P] where P=(Fo^2^+2Fc^2^)/3'
_refine_ls_weighting_scheme calc
_refine_ls_wR_factor_ref 0.0996
_reflns_number_gt 5318
_reflns_number_total 6244
_reflns_threshold_expression F^2^>2.0\s(F^2^)
_cod_data_source_file ja2049226_si_002.cif
_cod_data_source_block '_gu01'
_cod_original_formula_sum 'Co Fe N12 C36 H31 O4.50'
_cod_database_code 4106665

loop_
_symmetry_equiv_pos_site_id
_symmetry_equiv_pos_as_xyz
1 +X,+Y,+Z
2 -X,+Y,1/2-Z
3 -X,-Y,-Z
4 +X,-Y,1/2+Z
5 1/2+X,1/2+Y,+Z
6 1/2-X,1/2+Y,1/2-Z
7 1/2-X,1/2-Y,-Z
8 1/2+X,1/2-Y,1/2+Z

loop_
_atom_site_label
_atom_site_type_symbol
_atom_site_fract_x
_atom_site_fract_y
_atom_site_fract_z
_atom_site_U_iso_or_equiv
_atom_site_adp_type
_atom_site_occupancy
_atom_site_symmetry_multiplicity
_atom_site_calc_flag
_atom_site_refinement_flags
Co(1) Co 0.624560(9) 0.26214(4) 0.69305(2) 0.01594(13) Uani 1.00 8 d .
Fe(1) Fe 0.5000 0.0000 0.5000 0.01566(15) Uani 1.00 4 d S
Fe(2) Fe 0.7500 0.2500 1.0000 0.01824(15) Uani 1.00 4 d S
O(1) O 0.54810(5) 0.4058(3) 0.30897(13) 0.0363(5) Uani 1.00 8 d .
O(2) O 0.69958(5) 0.6895(2) 0.97693(15) 0.0455(6) Uani 1.00 8 d .
O(3) O 0.62275(6) 0.2794(3) 0.12025(14) 0.0413(6) Uani 1.00 8 d .
O(4) O 0.61555(7) 0.2660(2) 0.27729(16) 0.0443(6) Uani 1.00 8 d .
O(5) O 0.5000 0.3860(3) 0.7500 0.0335(7) Uani 1.00 4 d S
N(1) N 0.58988(5) 0.38029(19) 0.63984(12) 0.0182(4) Uani 1.00 8 d .
N(2) N 0.62530(5) 0.2008(2) 0.59587(12) 0.0182(4) Uani 1.00 8 d .
N(3) N 0.65840(5) 0.12386(19) 0.71902(12) 0.0179(4) Uani 1.00 8 d .
N(4) N 0.66002(5) 0.39570(19) 0.69509(12) 0.0193(4) Uani 1.00 8 d .
N(5) N 0.62359(5) 0.32976(19) 0.78890(12) 0.0169(4) Uani 1.00 8 d .
N(6) N 0.59151(5) 0.13953(19) 0.72089(12) 0.0174(4) Uani 1.00 8 d .
N(7) N 0.51256(5) 0.2155(2) 0.62606(13) 0.0245(5) Uani 1.00 8 d .
N(8) N 0.42751(5) 0.1156(2) 0.47730(13) 0.0257(5) Uani 1.00 8 d .
N(9) N 0.51636(5) 0.2243(2) 0.39391(13) 0.0225(5) Uani 1.00 8 d .
N(10) N 0.67653(5) 0.2732(2) 1.02938(14) 0.0277(5) Uani 1.00 8 d .
N(11) N 0.73287(5) -0.0507(2) 0.98718(13) 0.0276(5) Uani 1.00 8 d .
N(12) N 0.72879(5) 0.2867(2) 0.82717(14) 0.0253(5) Uani 1.00 8 d .
C(1) C 0.57205(6) 0.4722(2) 0.67012(16) 0.0211(5) Uani 1.00 8 d .
C(2) C 0.54819(6) 0.5521(3) 0.62660(16) 0.0222(6) Uani 1.00 8 d .
C(3) C 0.54246(6) 0.5377(3) 0.54941(16) 0.0229(6) Uani 1.00 8 d .
C(4) C 0.56024(6) 0.4403(2) 0.51717(15) 0.0217(6) Uani 1.00 8 d .
C(5) C 0.58372(6) 0.3635(2) 0.56369(15) 0.0186(5) Uani 1.00 8 d .
C(6) C 0.60473(6) 0.2585(2) 0.53742(16) 0.0190(5) Uani 1.00 8 d .
C(7) C 0.60603(6) 0.2189(3) 0.46456(15) 0.0220(6) Uani 1.00 8 d .
C(8) C 0.62871(6) 0.1200(3) 0.45305(16) 0.0240(6) Uani 1.00 8 d .
C(9) C 0.64956(6) 0.0606(3) 0.51356(15) 0.0229(6) Uani 1.00 8 d .
C(10) C 0.64763(6) 0.1048(2) 0.58593(15) 0.0193(5) Uani 1.00 8 d .
C(11) C 0.66730(6) 0.0612(2) 0.65792(15) 0.0189(5) Uani 1.00 8 d .
C(12) C 0.69269(6) -0.0340(3) 0.66640(16) 0.0240(6) Uani 1.00 8 d .
C(13) C 0.70818(6) -0.0691(3) 0.73857(17) 0.0257(6) Uani 1.00 8 d .
C(14) C 0.69756(6) -0.0110(3) 0.80027(16) 0.0251(6) Uani 1.00 8 d .
C(15) C 0.67291(6) 0.0876(2) 0.78804(15) 0.0209(5) Uani 1.00 8 d .
C(16) C 0.68008(6) 0.4144(3) 0.64351(16) 0.0230(6) Uani 1.00 8 d .
C(17) C 0.70666(6) 0.5041(3) 0.65505(17) 0.0270(6) Uani 1.00 8 d .
C(18) C 0.71251(6) 0.5783(3) 0.72022(18) 0.0296(7) Uani 1.00 8 d .
C(19) C 0.69156(6) 0.5622(2) 0.77344(17) 0.0256(6) Uani 1.00 8 d .
C(20) C 0.66600(6) 0.4686(2) 0.76006(15) 0.0200(5) Uani 1.00 8 d .
C(21) C 0.64430(6) 0.4316(2) 0.81432(15) 0.0196(5) Uani 1.00 8 d .
C(22) C 0.64406(6) 0.4837(2) 0.88529(15) 0.0224(6) Uani 1.00 8 d .
C(23) C 0.62219(6) 0.4277(3) 0.92842(16) 0.0244(6) Uani 1.00 8 d .
C(24) C 0.60052(6) 0.3241(3) 0.90086(15) 0.0231(6) Uani 1.00 8 d .
C(25) C 0.60173(6) 0.2757(2) 0.82987(15) 0.0190(5) Uani 1.00 8 d .
C(26) C 0.58301(6) 0.1640(2) 0.78964(15) 0.0197(5) Uani 1.00 8 d .
C(27) C 0.56021(6) 0.0833(3) 0.81819(15) 0.0225(6) Uani 1.00 8 d .
C(28) C 0.54668(6) -0.0260(3) 0.77601(16) 0.0256(6) Uani 1.00 8 d .
C(29) C 0.55616(6) -0.0513(3) 0.70781(15) 0.0228(6) Uani 1.00 8 d .
C(30) C 0.57865(6) 0.0337(2) 0.68143(15) 0.0201(5) Uani 1.00 8 d .
C(31) C 0.50911(6) 0.1329(2) 0.58063(15) 0.0197(5) Uani 1.00 8 d .
C(32) C 0.45419(6) 0.0685(2) 0.48545(14) 0.0194(5) Uani 1.00 8 d .
C(33) C 0.51081(6) 0.1387(3) 0.43272(15) 0.0199(5) Uani 1.00 8 d .
C(34) C 0.70358(7) 0.2689(2) 1.01600(16) 0.0228(6) Uani 1.00 8 d .
C(35) C 0.74020(6) 0.0614(3) 0.99197(15) 0.0226(6) Uani 1.00 8 d .
C(36) C 0.73613(6) 0.2730(2) 0.89176(18) 0.0226(6) Uani 1.00 8 d .
H(1) H 0.5758 0.4827 0.7221 0.025 Uiso 1.00 8 calc R
H(1ob) H 0.5372(11) 0.351(4) 0.332(3) 0.067(13) Uiso 1.00 8 d .
H(1oa) H 0.5352(10) 0.464(4) 0.297(2) 0.045(11) Uiso 1.00 8 d .
H(2) H 0.5361 0.6150 0.6492 0.027 Uiso 1.00 8 calc R
H(2oa) H 0.7080(10) 0.773(4) 0.979(2) 0.058(12) Uiso 1.00 8 d .
H(3) H 0.5270 0.5922 0.5193 0.027 Uiso 1.00 8 calc R
H(3oa) H 0.6406(12) 0.279(4) 0.102(2) 0.061(12) Uiso 1.00 8 d .
H(3ob) H 0.6078(11) 0.236(4) 0.093(2) 0.060(13) Uiso 1.00 8 d .
H(4) H 0.5564 0.4271 0.4654 0.026 Uiso 1.00 8 calc R
H(4oa) H 0.6189(11) 0.263(4) 0.231(3) 0.071(16) Uiso 1.00 8 d .
H(4ob) H 0.5924(13) 0.299(5) 0.279(3) 0.081(14) Uiso 1.00 8 d .
H(5oa) H 0.4964(10) 0.338(4) 0.783(2) 0.051(11) Uiso 1.00 8 d .
H(7) H 0.5920 0.2580 0.4240 0.026 Uiso 1.00 8 calc R
H(8) H 0.6300 0.0929 0.4043 0.029 Uiso 1.00 8 calc R
H(9) H 0.6645 -0.0071 0.5059 0.027 Uiso 1.00 8 calc R
H(12) H 0.6992 -0.0736 0.6245 0.029 Uiso 1.00 8 calc R
H(13) H 0.7256 -0.1314 0.7455 0.031 Uiso 1.00 8 calc R
H(14) H 0.7068 -0.0375 0.8489 0.030 Uiso 1.00 8 calc R
H(15) H 0.6664 0.1295 0.8293 0.025 Uiso 1.00 8 calc R
H(16) H 0.6760 0.3657 0.5989 0.028 Uiso 1.00 8 calc R
H(17) H 0.7205 0.5142 0.6190 0.032 Uiso 1.00 8 calc R
H(18) H 0.7303 0.6388 0.7286 0.035 Uiso 1.00 8 calc R
H(19) H 0.6947 0.6133 0.8171 0.031 Uiso 1.00 8 calc R
H(20b) H 0.7166(12) 0.638(5) 0.981(2) 0.077(14) Uiso 1.00 8 d .
H(22) H 0.6582 0.5543 0.9036 0.027 Uiso 1.00 8 calc R
H(23) H 0.6220 0.4601 0.9767 0.029 Uiso 1.00 8 calc R
H(24) H 0.5856 0.2883 0.9296 0.028 Uiso 1.00 8 calc R
H(27) H 0.5541 0.1018 0.8646 0.027 Uiso 1.00 8 calc R
H(28) H 0.5313 -0.0817 0.7939 0.031 Uiso 1.00 8 calc R
H(29) H 0.5475 -0.1250 0.6795 0.027 Uiso 1.00 8 calc R
H(30) H 0.5849 0.0165 0.6351 0.024 Uiso 1.00 8 calc R

loop_
_atom_site_aniso_label
_atom_site_aniso_U_11
_atom_site_aniso_U_22
_atom_site_aniso_U_33
_atom_site_aniso_U_12
_atom_site_aniso_U_13
_atom_site_aniso_U_23
Co(1) 0.0157(2) 0.0152(2) 0.0174(3) 0.00041(14) 0.00431(16) 0.00031(15)
Fe(1) 0.0165(3) 0.0144(3) 0.0162(3) 0.00032(19) 0.0032(2) 0.0001(2)
Fe(2) 0.0162(3) 0.0166(3) 0.0220(4) -0.00103(19) 0.0037(2) 0.0016(2)
O(1) 0.0333(11) 0.0379(12) 0.0396(14) -0.0007(10) 0.0117(10) 0.0148(11)
O(2) 0.0285(11) 0.0219(11) 0.0812(19) -0.0024(9) -0.0046(11) -0.0015(11)
O(3) 0.0249(11) 0.0621(15) 0.0383(15) -0.0075(11) 0.0089(10) -0.0161(11)
O(4) 0.0491(15) 0.0482(14) 0.0332(16) -0.0131(11) -0.0000(11) -0.0017(11)
O(5) 0.0535(19) 0.0223(15) 0.0276(20) 0.0000 0.0149(15) 0.0000
N(1) 0.0183(10) 0.0189(10) 0.0184(13) -0.0012(8) 0.0065(8) -0.0001(9)
N(2) 0.0177(10) 0.0172(10) 0.0208(13) 0.0005(8) 0.0068(8) 0.0018(9)
N(3) 0.0176(10) 0.0185(10) 0.0182(12) -0.0020(8) 0.0046(8) -0.0006(9)
N(4) 0.0191(10) 0.0175(10) 0.0215(13) 0.0039(8) 0.0042(9) 0.0018(9)
N(5) 0.0168(9) 0.0147(10) 0.0192(12) 0.0023(8) 0.0032(8) 0.0006(8)
N(6) 0.0161(9) 0.0192(10) 0.0169(12) 0.0004(8) 0.0030(8) -0.0006(8)
N(7) 0.0259(11) 0.0229(11) 0.0248(14) 0.0005(9) 0.0049(9) -0.0037(10)
N(8) 0.0235(11) 0.0304(12) 0.0232(13) 0.0051(10) 0.0043(9) -0.0030(10)
N(9) 0.0260(11) 0.0190(11) 0.0239(14) -0.0002(9) 0.0080(10) 0.0007(10)
N(10) 0.0205(12) 0.0289(12) 0.0343(15) 0.0000(9) 0.0062(10) 0.0064(10)
N(11) 0.0287(12) 0.0232(12) 0.0306(14) -0.0026(9) 0.0045(10) 0.0016(10)
N(12) 0.0228(11) 0.0239(11) 0.0287(16) -0.0009(9) 0.0030(10) 0.0057(10)
C(1) 0.0223(12) 0.0205(12) 0.0213(15) -0.0010(10) 0.0064(11) -0.0010(10)
C(2) 0.0193(12) 0.0194(12) 0.0282(17) 0.0026(10) 0.0054(11) -0.0011(11)
C(3) 0.0180(12) 0.0205(12) 0.0284(17) -0.0017(10) -0.0011(11) 0.0037(11)
C(4) 0.0221(12) 0.0219(12) 0.0205(16) -0.0015(10) 0.0015(10) 0.0019(10)
C(5) 0.0175(11) 0.0154(11) 0.0238(15) -0.0020(9) 0.0055(10) -0.0009(10)
C(6) 0.0180(12) 0.0193(12) 0.0204(16) -0.0021(9) 0.0050(10) 0.0018(10)
C(7) 0.0228(13) 0.0254(13) 0.0178(16) -0.0013(10) 0.0036(11) 0.0001(11)
C(8) 0.0268(13) 0.0265(13) 0.0199(16) -0.0024(11) 0.0074(11) -0.0046(11)
C(9) 0.0213(12) 0.0216(13) 0.0273(17) 0.0008(10) 0.0086(11) -0.0039(11)
C(10) 0.0183(11) 0.0166(12) 0.0240(16) -0.0012(9) 0.0065(10) -0.0006(10)
C(11) 0.0174(12) 0.0169(12) 0.0230(15) -0.0031(9) 0.0050(10) -0.0023(10)
C(12) 0.0228(13) 0.0205(12) 0.0283(17) 0.0012(10) 0.0030(11) -0.0040(11)
C(13) 0.0186(12) 0.0195(13) 0.0373(18) 0.0029(10) 0.0003(11) -0.0023(12)
C(14) 0.0241(13) 0.0218(13) 0.0270(17) 0.0042(10) -0.0021(11) 0.0036(11)
C(15) 0.0198(12) 0.0213(12) 0.0214(15) -0.0027(10) 0.0029(10) 0.0010(11)
C(16) 0.0222(12) 0.0219(13) 0.0265(16) 0.0036(10) 0.0088(11) 0.0052(11)
C(17) 0.0236(13) 0.0227(13) 0.0368(18) 0.0003(10) 0.0111(12) 0.0069(12)
C(18) 0.0215(13) 0.0180(13) 0.049(2) -0.0017(10) 0.0057(12) 0.0036(13)
C(19) 0.0210(13) 0.0162(12) 0.0391(18) -0.0008(10) 0.0039(12) -0.0016(11)
C(20) 0.0163(12) 0.0190(12) 0.0252(16) 0.0029(9) 0.0048(10) 0.0015(11)
C(21) 0.0193(12) 0.0155(12) 0.0233(15) 0.0015(9) 0.0015(10) 0.0020(10)
C(22) 0.0253(13) 0.0180(12) 0.0227(16) 0.0035(10) 0.0005(11) -0.0024(10)
C(23) 0.0296(14) 0.0238(13) 0.0195(15) 0.0039(11) 0.0036(11) -0.0038(11)
C(24) 0.0268(13) 0.0216(13) 0.0218(16) 0.0026(10) 0.0072(11) 0.0006(11)
C(25) 0.0181(12) 0.0175(12) 0.0213(15) 0.0025(9) 0.0029(10) 0.0018(10)
C(26) 0.0191(12) 0.0198(12) 0.0202(15) 0.0024(9) 0.0027(10) 0.0017(10)
C(27) 0.0219(12) 0.0275(13) 0.0184(15) -0.0020(10) 0.0043(10) 0.0036(11)
C(28) 0.0205(12) 0.0270(14) 0.0287(17) -0.0062(10) 0.0024(11) 0.0080(12)
C(29) 0.0207(12) 0.0217(13) 0.0238(16) -0.0027(10) -0.0024(11) 0.0042(11)
C(30) 0.0202(12) 0.0203(12) 0.0182(15) 0.0020(10) -0.0007(10) -0.0007(10)
C(31) 0.0180(12) 0.0204(12) 0.0210(15) 0.0009(9) 0.0037(10) 0.0051(11)
C(32) 0.0262(13) 0.0177(12) 0.0143(14) -0.0037(10) 0.0037(10) -0.0031(10)
C(33) 0.0156(11) 0.0212(13) 0.0226(15) 0.0021(9) 0.0026(10) -0.0067(11)
C(34) 0.0264(14) 0.0165(12) 0.0251(16) -0.0019(10) 0.0031(11) 0.0024(10)
C(35) 0.0187(12) 0.0263(14) 0.0223(16) -0.0001(10) 0.0020(10) 0.0020(11)
C(36) 0.0188(12) 0.0156(12) 0.0340(19) -0.0015(9) 0.0062(12) 0.0018(11)

loop_
_atom_type_symbol
_atom_type_description
_atom_type_scat_dispersion_real
_atom_type_scat_dispersion_imag
_atom_type_scat_source
Co Co -2.365 3.614
;
International Tables for Crystallography
(1992, Vol. C, Tables 4.2.6.8 and 6.1.1.4)
;
Fe Fe -1.134 3.197
;
International Tables for Crystallography
(1992, Vol. C, Tables 4.2.6.8 and 6.1.1.4)
;
N N 0.031 0.018
;
International Tables for Crystallography
(1992, Vol. C, Tables 4.2.6.8 and 6.1.1.4)
;
C C 0.018 0.009
;
International Tables for Crystallography
(1992, Vol. C, Tables 4.2.6.8 and 6.1.1.4)
;
H H 0.000 0.000
;
International Tables for Crystallography
(1992, Vol. C, Table 6.1.1.4)
;
O O 0.049 0.032
;
International Tables for Crystallography
(1992, Vol. C, Tables 4.2.6.8 and 6.1.1.4)
;

loop_
_geom_angle_atom_site_label_1
_geom_angle_atom_site_label_2
_geom_angle_atom_site_label_3
_geom_angle
_geom_angle_publ_flag
_geom_angle_site_symmetry_1
_geom_angle_site_symmetry_3
N(1) Co(1) N(2) 82.07(9) yes . .
N(1) Co(1) N(3) 164.44(9) yes . .
N(1) Co(1) N(4) 92.94(8) yes . .
N(1) Co(1) N(5) 96.29(9) yes . .
N(1) Co(1) N(6) 92.77(8) yes . .
N(2) Co(1) N(3) 82.45(9) yes . .
N(2) Co(1) N(4) 96.57(9) yes . .
N(2) Co(1) N(5) 177.92(9) yes . .
N(2) Co(1) N(6) 99.05(9) yes . .
N(3) Co(1) N(4) 90.31(8) yes . .
N(3) Co(1) N(5) 99.23(9) yes . .
N(3) Co(1) N(6) 88.18(8) yes . .
N(4) Co(1) N(5) 82.22(9) yes . .
N(4) Co(1) N(6) 163.96(9) yes . .
N(5) Co(1) N(6) 82.27(9) yes . .
C(31) Fe(1) C(31) 180.000 yes . 3_656
C(31) Fe(1) C(32) 84.99(10) yes . .
C(31) Fe(1) C(32) 95.01(10) yes . 3_656
C(31) Fe(1) C(33) 86.85(11) yes . .
C(31) Fe(1) C(33) 93.15(11) yes . 3_656
C(31) Fe(1) C(32) 95.01(10) yes 3_656 .
C(31) Fe(1) C(32) 84.99(10) yes 3_656 3_656
C(31) Fe(1) C(33) 93.15(11) yes 3_656 .
C(31) Fe(1) C(33) 86.85(11) yes 3_656 3_656
C(32) Fe(1) C(32) 180.000 yes . 3_656
C(32) Fe(1) C(33) 88.35(10) yes . .
C(32) Fe(1) C(33) 91.65(10) yes . 3_656
C(32) Fe(1) C(33) 91.65(10) yes 3_656 .
C(32) Fe(1) C(33) 88.35(10) yes 3_656 3_656
C(33) Fe(1) C(33) 180.000 yes . 3_656
C(34) Fe(2) C(34) 180.000 yes . 7_657
C(34) Fe(2) C(35) 85.29(10) yes . .
C(34) Fe(2) C(35) 94.71(10) yes . 7_657
C(34) Fe(2) C(36) 91.16(11) yes . .
C(34) Fe(2) C(36) 88.84(11) yes . 7_657
C(34) Fe(2) C(35) 94.71(10) yes 7_657 .
C(34) Fe(2) C(35) 85.29(10) yes 7_657 7_657
C(34) Fe(2) C(36) 88.84(11) yes 7_657 .
C(34) Fe(2) C(36) 91.16(11) yes 7_657 7_657
C(35) Fe(2) C(35) 180.000 yes . 7_657
C(35) Fe(2) C(36) 91.20(10) yes . .
C(35) Fe(2) C(36) 88.80(10) yes . 7_657
C(35) Fe(2) C(36) 88.80(10) yes 7_657 .
C(35) Fe(2) C(36) 91.20(10) yes 7_657 7_657
C(36) Fe(2) C(36) 180.000 yes . 7_657
Co(1) N(1) C(1) 127.09(18) yes . .
Co(1) N(1) C(5) 114.32(16) yes . .
C(1) N(1) C(5) 118.6(2) yes . .
Co(1) N(2) C(6) 119.14(18) yes . .
Co(1) N(2) C(10) 118.60(17) yes . .
C(6) N(2) C(10) 122.2(2) yes . .
Co(1) N(3) C(11) 113.69(15) yes . .
Co(1) N(3) C(15) 126.63(18) yes . .
C(11) N(3) C(15) 119.7(2) yes . .
Co(1) N(4) C(16) 127.23(17) yes . .
Co(1) N(4) C(20) 113.77(17) yes . .
C(16) N(4) C(20) 118.8(2) yes . .
Co(1) N(5) C(21) 118.78(19) yes . .
Co(1) N(5) C(25) 118.69(16) yes . .
C(21) N(5) C(25) 122.5(2) yes . .
Co(1) N(6) C(26) 114.30(15) yes . .
Co(1) N(6) C(30) 125.92(19) yes . .
C(26) N(6) C(30) 119.7(2) yes . .
N(1) C(1) C(2) 122.2(3) yes . .
C(1) C(2) C(3) 119.4(2) yes . .
C(2) C(3) C(4) 119.1(2) yes . .
C(3) C(4) C(5) 118.7(2) yes . .
N(1) C(5) C(4) 122.0(2) yes . .
N(1) C(5) C(6) 113.3(2) yes . .
C(4) C(5) C(6) 124.7(2) yes . .
N(2) C(6) C(5) 111.1(2) yes . .
N(2) C(6) C(7) 120.1(2) yes . .
C(5) C(6) C(7) 128.8(2) yes . .
C(6) C(7) C(8) 118.7(2) yes . .
C(7) C(8) C(9) 120.7(3) yes . .
C(8) C(9) C(10) 118.5(2) yes . .
N(2) C(10) C(9) 119.8(2) yes . .
N(2) C(10) C(11) 111.4(2) yes . .
C(9) C(10) C(11) 128.9(2) yes . .
N(3) C(11) C(10) 113.7(2) yes . .
N(3) C(11) C(12) 121.1(2) yes . .
C(10) C(11) C(12) 125.3(2) yes . .
C(11) C(12) C(13) 118.8(3) yes . .
C(12) C(13) C(14) 119.7(2) yes . .
C(13) C(14) C(15) 118.7(2) yes . .
N(3) C(15) C(14) 121.9(3) yes . .
N(4) C(16) C(17) 121.7(3) yes . .
C(16) C(17) C(18) 119.6(3) yes . .
C(17) C(18) C(19) 119.5(2) yes . .
C(18) C(19) C(20) 118.6(3) yes . .
N(4) C(20) C(19) 121.9(3) yes . .
N(4) C(20) C(21) 113.6(2) yes . .
C(19) C(20) C(21) 124.4(2) yes . .
N(5) C(21) C(20) 111.6(2) yes . .
N(5) C(21) C(22) 119.9(2) yes . .
C(20) C(21) C(22) 128.5(2) yes . .
C(21) C(22) C(23) 118.1(2) yes . .
C(22) C(23) C(24) 121.3(3) yes . .
C(23) C(24) C(25) 118.4(2) yes . .
N(5) C(25) C(24) 119.8(2) yes . .
N(5) C(25) C(26) 111.1(2) yes . .
C(24) C(25) C(26) 129.1(2) yes . .
N(6) C(26) C(25) 113.5(2) yes . .
N(6) C(26) C(27) 121.2(2) yes . .
C(25) C(26) C(27) 125.2(3) yes . .
C(26) C(27) C(28) 118.5(3) yes . .
C(27) C(28) C(29) 119.6(2) yes . .
C(28) C(29) C(30) 119.5(2) yes . .
N(6) C(30) C(29) 121.5(3) yes . .
Fe(1) C(31) N(7) 175.5(2) yes . .
Fe(1) C(32) N(8) 176.7(2) yes . .
Fe(1) C(33) N(9) 177.3(2) yes . .
Fe(2) C(34) N(10) 175.1(2) yes . .
Fe(2) C(35) N(11) 177.1(2) yes . .
Fe(2) C(36) N(12) 178.2(2) yes . .
H(1ob) O(1) H(1oa) 104(4) yes . .
H(2oa) O(2) H(20b) 106(4) yes . .
H(3oa) O(3) H(3ob) 111(4) yes . .
H(4oa) O(4) H(4ob) 110(4) yes . .
H(5oa) O(5) H(5oa) 105.6(3) yes . 2_656
N(1) C(1) H(1) 118.925 yes . .
C(2) C(1) H(1) 118.890 yes . .
C(1) C(2) H(2) 120.292 yes . .
C(3) C(2) H(2) 120.284 yes . .
C(2) C(3) H(3) 120.464 yes . .
C(4) C(3) H(3) 120.474 yes . .
C(3) C(4) H(4) 120.623 yes . .
C(5) C(4) H(4) 120.638 yes . .
C(6) C(7) H(7) 120.657 yes . .
C(8) C(7) H(7) 120.638 yes . .
C(7) C(8) H(8) 119.627 yes . .
C(9) C(8) H(8) 119.626 yes . .
C(8) C(9) H(9) 120.756 yes . .
C(10) C(9) H(9) 120.733 yes . .
C(11) C(12) H(12) 120.610 yes . .
C(13) C(12) H(12) 120.629 yes . .
C(12) C(13) H(13) 120.126 yes . .
C(14) C(13) H(13) 120.130 yes . .
C(13) C(14) H(14) 120.667 yes . .
C(15) C(14) H(14) 120.651 yes . .
N(3) C(15) H(15) 119.052 yes . .
C(14) C(15) H(15) 119.051 yes . .
N(4) C(16) H(16) 119.180 yes . .
C(17) C(16) H(16) 119.162 yes . .
C(16) C(17) H(17) 120.221 yes . .
C(18) C(17) H(17) 120.210 yes . .
C(17) C(18) H(18) 120.270 yes . .
C(19) C(18) H(18) 120.264 yes . .
C(18) C(19) H(19) 120.712 yes . .
C(20) C(19) H(19) 120.709 yes . .
C(21) C(22) H(22) 120.932 yes . .
C(23) C(22) H(22) 120.930 yes . .
C(22) C(23) H(23) 119.383 yes . .
C(24) C(23) H(23) 119.358 yes . .
C(23) C(24) H(24) 120.826 yes . .
C(25) C(24) H(24) 120.821 yes . .
C(26) C(27) H(27) 120.747 yes . .
C(28) C(27) H(27) 120.725 yes . .
C(27) C(28) H(28) 120.215 yes . .
C(29) C(28) H(28) 120.216 yes . .
C(28) C(29) H(29) 120.233 yes . .
C(30) C(29) H(29) 120.238 yes . .
N(6) C(30) H(30) 119.251 yes . .
C(29) C(30) H(30) 119.253 yes . .

loop_
_geom_bond_atom_site_label_1
_geom_bond_atom_site_label_2
_geom_bond_distance
_geom_bond_publ_flag
_geom_bond_site_symmetry_2
Co(1) N(1) 1.9499(19) yes .
Co(1) N(2) 1.862(2) yes .
Co(1) N(3) 1.9403(20) yes .
Co(1) N(4) 1.949(2) yes .
Co(1) N(5) 1.863(2) yes .
Co(1) N(6) 1.936(2) yes .
Fe(1) C(31) 1.958(3) yes .
Fe(1) C(31) 1.958(3) yes 3_656
Fe(1) C(32) 1.939(2) yes .
Fe(1) C(32) 1.939(2) yes 3_656
Fe(1) C(33) 1.941(3) yes .
Fe(1) C(33) 1.941(3) yes 3_656
Fe(2) C(34) 1.944(3) yes .
Fe(2) C(34) 1.944(3) yes 7_657
Fe(2) C(35) 1.929(3) yes .
Fe(2) C(35) 1.929(3) yes 7_657
Fe(2) C(36) 1.950(3) yes .
Fe(2) C(36) 1.950(3) yes 7_657
N(1) C(1) 1.338(3) yes .
N(1) C(5) 1.364(3) yes .
N(2) C(6) 1.352(3) yes .
N(2) C(10) 1.348(3) yes .
N(3) C(11) 1.368(3) yes .
N(3) C(15) 1.331(3) yes .
N(4) C(16) 1.344(4) yes .
N(4) C(20) 1.366(3) yes .
N(5) C(21) 1.346(3) yes .
N(5) C(25) 1.353(3) yes .
N(6) C(26) 1.363(4) yes .
N(6) C(30) 1.330(3) yes .
N(7) C(31) 1.156(3) yes .
N(8) C(32) 1.157(3) yes .
N(9) C(33) 1.152(3) yes .
N(10) C(34) 1.153(4) yes .
N(11) C(35) 1.160(3) yes .
N(12) C(36) 1.160(4) yes .
C(1) C(2) 1.385(3) yes .
C(2) C(3) 1.379(4) yes .
C(3) C(4) 1.393(4) yes .
C(4) C(5) 1.383(3) yes .
C(5) C(6) 1.476(4) yes .
C(6) C(7) 1.382(4) yes .
C(7) C(8) 1.385(4) yes .
C(8) C(9) 1.390(3) yes .
C(9) C(10) 1.393(4) yes .
C(10) C(11) 1.466(3) yes .
C(11) C(12) 1.384(3) yes .
C(12) C(13) 1.388(4) yes .
C(13) C(14) 1.386(4) yes .
C(14) C(15) 1.388(3) yes .
C(16) C(17) 1.383(3) yes .
C(17) C(18) 1.376(4) yes .
C(18) C(19) 1.390(4) yes .
C(19) C(20) 1.380(3) yes .
C(20) C(21) 1.465(4) yes .
C(21) C(22) 1.384(4) yes .
C(22) C(23) 1.388(4) yes .
C(23) C(24) 1.390(3) yes .
C(24) C(25) 1.377(4) yes .
C(25) C(26) 1.468(3) yes .
C(26) C(27) 1.385(4) yes .
C(27) C(28) 1.389(4) yes .
C(28) C(29) 1.372(4) yes .
C(29) C(30) 1.383(4) yes .
O(1) H(1ob) 0.85(5) yes .
O(1) H(1oa) 0.78(4) yes .
O(2) H(2oa) 0.90(4) yes .
O(2) H(20b) 0.85(5) yes .
O(3) H(3oa) 0.83(5) yes .
O(3) H(3ob) 0.83(4) yes .
O(4) H(4oa) 0.86(6) yes .
O(4) H(4ob) 0.99(5) yes .
O(5) H(5oa) 0.80(4) yes .
O(5) H(5oa) 0.80(4) yes 2_656
C(1) H(1) 0.930 yes .
C(2) H(2) 0.930 yes .
C(3) H(3) 0.930 yes .
C(4) H(4) 0.930 yes .
C(7) H(7) 0.930 yes .
C(8) H(8) 0.930 yes .
C(9) H(9) 0.930 yes .
C(12) H(12) 0.930 yes .
C(13) H(13) 0.930 yes .
C(14) H(14) 0.930 yes .
C(15) H(15) 0.930 yes .
C(16) H(16) 0.930 yes .
C(17) H(17) 0.930 yes .
C(18) H(18) 0.930 yes .
C(19) H(19) 0.930 yes .
C(22) H(22) 0.930 yes .
C(23) H(23) 0.930 yes .
C(24) H(24) 0.930 yes .
C(27) H(27) 0.930 yes .
C(28) H(28) 0.930 yes .
C(29) H(29) 0.930 yes .
C(30) H(30) 0.930 yes .

loop_
_geom_contact_atom_site_label_1
_geom_contact_atom_site_label_2
_geom_contact_distance
_geom_contact_publ_flag
_geom_contact_site_symmetry_2
Fe(1) N(7) 3.112(2) yes 3_656
Fe(1) N(8) 3.094(2) yes 3_656
Fe(1) N(9) 3.093(2) yes 3_656
Fe(2) N(10) 3.095(2) yes 7_657
Fe(2) N(11) 3.088(2) yes 7_657
Fe(2) N(12) 3.109(2) yes 7_657
N(1) C(3) 2.776(3) yes .
N(1) C(20) 3.544(3) yes .
N(1) C(21) 3.548(3) yes .
N(1) C(25) 3.537(3) yes .
N(1) C(26) 3.510(3) yes .
N(1) C(30) 3.594(3) yes .
N(2) C(8) 2.726(4) yes .
N(2) C(16) 3.082(3) yes .
N(2) C(30) 3.111(3) yes .
N(3) C(13) 2.759(3) yes .
N(3) C(16) 3.388(3) yes .
N(3) C(20) 3.532(3) yes .
N(3) C(26) 3.504(3) yes .
N(3) C(30) 3.285(3) yes .
N(4) C(1) 3.568(3) yes .
N(4) C(5) 3.553(3) yes .
N(4) C(6) 3.570(3) yes .
N(4) C(10) 3.503(3) yes .
N(4) C(11) 3.438(3) yes .
N(4) C(15) 3.506(3) yes .
N(4) C(18) 2.769(3) yes .
N(5) C(1) 3.064(3) yes .
N(5) C(15) 3.132(3) yes .
N(5) C(23) 2.710(4) yes .
N(6) C(1) 3.506(3) yes .
N(6) C(5) 3.586(3) yes .
N(6) C(11) 3.515(3) yes .
N(6) C(15) 3.327(3) yes .
N(6) C(28) 2.755(3) yes .
N(7) C(32) 3.472(3) yes .
N(7) C(33) 3.560(4) yes .
N(8) C(31) 3.486(3) yes .
N(8) C(33) 3.580(3) yes .
N(9) C(31) 3.550(4) yes .
N(9) C(32) 3.579(3) yes .
N(10) C(35) 3.476(3) yes .
N(10) C(36) 3.583(3) yes 7_657
N(11) C(34) 3.479(3) yes .
C(1) C(4) 2.736(4) yes .
C(1) C(21) 3.573(3) yes .
C(1) C(25) 3.523(4) yes .
C(2) C(5) 2.728(4) yes .
C(4) C(7) 3.129(4) yes .
C(6) C(9) 2.760(4) yes .
C(7) C(10) 2.763(3) yes .
C(9) C(12) 3.140(4) yes .
C(10) C(16) 3.452(3) yes .
C(10) C(30) 3.575(4) yes .
C(11) C(14) 2.742(4) yes .
C(11) C(16) 3.589(3) yes .
C(12) C(15) 2.743(4) yes .
C(16) C(19) 2.743(4) yes .
C(17) C(20) 2.728(4) yes .
C(19) C(22) 3.106(4) yes .
C(21) C(24) 2.762(4) yes .
C(22) C(25) 2.764(3) yes .
C(24) C(27) 3.135(3) yes .
C(26) C(29) 2.728(3) yes .
C(27) C(30) 2.739(4) yes .
O(1) O(4) 3.187(4) yes .
O(1) O(5) 2.916(3) yes 4_564
O(1) N(9) 2.818(3) yes .
O(1) C(1) 3.085(4) yes 4_564
O(1) C(2) 3.317(4) yes 4_564
O(2) N(11) 2.915(3) yes 1_565
O(2) N(11) 3.018(3) yes 7_657
O(2) C(8) 3.392(3) yes 4_565
O(2) C(9) 3.345(3) yes 4_565
O(2) C(16) 3.395(4) yes 4_565
O(2) C(22) 3.269(3) yes .
O(2) C(35) 3.465(3) yes 7_657
O(3) O(4) 2.899(4) yes .
O(3) N(8) 2.940(3) yes 2_655
O(3) N(10) 2.927(4) yes 1_554
O(3) C(1) 3.431(4) yes 4_564
O(3) C(2) 3.456(4) yes 4_564
O(4) O(1) 3.187(4) yes .
O(4) O(3) 2.899(4) yes .
O(4) C(1) 3.536(3) yes 4_564
O(4) C(7) 3.495(4) yes .
O(4) C(8) 3.448(4) yes .
O(4) C(19) 3.515(4) yes 4_564
O(4) C(20) 3.388(4) yes 4_564
O(4) C(21) 3.268(3) yes 4_564
O(4) C(22) 3.259(3) yes 4_564
O(4) C(29) 3.295(3) yes 4_554
O(5) O(1) 2.916(3) yes 3_666
O(5) O(1) 2.916(3) yes 4_565
O(5) N(7) 2.924(3) yes .
O(5) N(7) 2.924(3) yes 2_656
O(5) C(1) 3.553(3) yes .
O(5) C(1) 3.553(3) yes 2_656
O(5) C(2) 3.597(3) yes .
O(5) C(2) 3.597(3) yes 2_656
N(1) N(7) 3.488(3) yes .
N(3) N(12) 3.545(3) yes .
N(4) N(12) 3.499(3) yes .
N(6) N(7) 3.421(3) yes .
N(7) O(5) 2.924(3) yes .
N(7) N(1) 3.488(3) yes .
N(7) N(6) 3.421(3) yes .
N(7) C(1) 3.506(3) yes .
N(7) C(5) 3.568(3) yes .
N(7) C(27) 3.509(3) yes 2_656
N(7) C(29) 3.389(3) yes .
N(7) C(30) 3.232(3) yes .
N(8) O(3) 2.940(3) yes 2_655
N(8) C(9) 3.591(3) yes 3_656
N(8) C(24) 3.362(4) yes 2_656
N(8) C(29) 3.569(4) yes 3_656
N(8) C(30) 3.201(4) yes 3_656
N(9) O(1) 2.818(3) yes .
N(9) C(2) 3.397(3) yes 3_666
N(9) C(4) 3.373(3) yes .
N(9) C(28) 3.291(4) yes 4_554
N(10) O(3) 2.927(4) yes 1_556
N(10) C(9) 3.509(3) yes 4_555
N(10) C(12) 3.423(4) yes 4_555
N(10) C(17) 3.261(3) yes 4_565
N(10) C(22) 3.425(3) yes .
N(10) C(23) 3.018(3) yes .
N(10) C(24) 3.540(3) yes .
N(11) O(2) 2.915(3) yes 1_545
N(11) O(2) 3.018(3) yes 7_657
N(11) C(9) 3.461(3) yes 4_555
N(11) C(14) 3.449(3) yes .
N(12) N(3) 3.545(3) yes .
N(12) N(4) 3.499(3) yes .
N(12) C(13) 3.306(4) yes 6_656
N(12) C(14) 3.237(3) yes .
N(12) C(15) 2.994(3) yes .
N(12) C(18) 3.499(4) yes .
N(12) C(18) 3.366(3) yes 6_646
N(12) C(19) 3.207(3) yes .
N(12) C(20) 3.177(3) yes .
C(1) O(1) 3.085(4) yes 4_565
C(1) O(3) 3.431(4) yes 4_565
C(1) O(4) 3.536(3) yes 4_565
C(1) O(5) 3.553(3) yes .
C(1) N(7) 3.506(3) yes .
C(2) O(1) 3.317(4) yes 4_565
C(2) O(3) 3.456(4) yes 4_565
C(2) O(5) 3.597(3) yes .
C(2) N(9) 3.397(3) yes 3_666
C(4) N(9) 3.373(3) yes .
C(4) C(23) 3.445(4) yes 4_564
C(5) N(7) 3.568(3) yes .
C(7) O(4) 3.495(4) yes .
C(8) O(2) 3.392(3) yes 4_564
C(8) O(4) 3.448(4) yes .
C(9) O(2) 3.345(3) yes 4_564
C(9) N(8) 3.591(3) yes 3_656
C(9) N(10) 3.509(3) yes 4_554
C(9) N(11) 3.461(3) yes 4_554
C(12) N(10) 3.423(4) yes 4_554
C(13) N(12) 3.306(4) yes 6_646
C(13) C(18) 3.552(4) yes 1_545
C(13) C(18) 3.474(3) yes 6_646
C(14) N(11) 3.449(3) yes .
C(14) N(12) 3.237(3) yes .
C(14) C(36) 3.511(4) yes .
C(15) N(12) 2.994(3) yes .
C(15) C(36) 3.430(3) yes .
C(16) O(2) 3.395(4) yes 4_564
C(17) N(10) 3.261(3) yes 4_564
C(17) C(34) 3.371(4) yes 4_564
C(18) N(12) 3.499(4) yes .
C(18) N(12) 3.366(3) yes 6_656
C(18) C(13) 3.552(4) yes 1_565
C(18) C(13) 3.474(3) yes 6_656
C(19) O(4) 3.515(4) yes 4_565
C(19) N(12) 3.207(3) yes .
C(20) O(4) 3.388(4) yes 4_565
C(20) N(12) 3.177(3) yes .
C(21) O(4) 3.268(3) yes 4_565
C(22) O(2) 3.269(3) yes .
C(22) O(4) 3.259(3) yes 4_565
C(22) N(10) 3.425(3) yes .
C(23) N(10) 3.018(3) yes .
C(23) C(4) 3.445(4) yes 4_565
C(24) N(8) 3.362(4) yes 2_656
C(24) N(10) 3.540(3) yes .
C(27) N(7) 3.509(3) yes 2_656
C(28) N(9) 3.291(4) yes 4_555
C(28) C(33) 3.568(4) yes 4_555
C(29) O(4) 3.295(3) yes 4_555
C(29) N(7) 3.389(3) yes .
C(29) N(8) 3.569(4) yes 3_656
C(29) C(31) 3.278(3) yes .
C(29) C(32) 3.443(4) yes 3_656
C(29) C(33) 3.477(3) yes 3_656
C(30) N(7) 3.232(3) yes .
C(30) N(8) 3.201(4) yes 3_656
C(30) C(31) 3.217(3) yes .
C(30) C(32) 3.238(3) yes 3_656
C(31) C(29) 3.278(3) yes .
C(31) C(30) 3.217(3) yes .
C(32) C(29) 3.443(4) yes 3_656
C(32) C(30) 3.238(3) yes 3_656
C(33) C(28) 3.568(4) yes 4_554
C(33) C(29) 3.477(3) yes 3_656
C(34) C(17) 3.371(4) yes 4_565
C(35) O(2) 3.465(3) yes 7_657
C(36) C(14) 3.511(4) yes .
C(36) C(15) 3.430(3) yes .
Co(1) H(1) 3.0553 yes .
Co(1) H(15) 3.0334 yes .
Co(1) H(16) 3.0701 yes .
Co(1) H(30) 3.0174 yes .
N(1) H(2) 3.2146 yes .
N(1) H(4) 3.2375 yes .
N(2) H(7) 3.2098 yes .
N(2) H(9) 3.2113 yes .
N(2) H(16) 2.6145 yes .
N(2) H(30) 2.6319 yes .
N(3) H(12) 3.2341 yes .
N(3) H(14) 3.2108 yes .
N(3) H(16) 3.4025 yes .
N(3) H(30) 3.2600 yes .
N(4) H(15) 3.5790 yes .
N(4) H(17) 3.2141 yes .
N(4) H(19) 3.2372 yes .
N(5) H(1) 2.5856 yes .
N(5) H(15) 2.6590 yes .
N(5) H(22) 3.2052 yes .
N(5) H(24) 3.2055 yes .
N(6) H(1) 3.4930 yes .
N(6) H(15) 3.2944 yes .
N(6) H(27) 3.2326 yes .
N(6) H(29) 3.1999 yes .
C(1) H(3) 3.2304 yes .
C(2) H(4) 3.2338 yes .
C(3) H(1) 3.2202 yes .
C(4) H(2) 3.2339 yes .
C(4) H(7) 2.9168 yes .
C(5) H(1) 3.1624 yes .
C(5) H(3) 3.2338 yes .
C(5) H(7) 2.8024 yes .
C(6) H(4) 2.7286 yes .
C(6) H(8) 3.2212 yes .
C(6) H(16) 3.0803 yes .
C(6) H(30) 3.1749 yes .
C(7) H(4) 2.8862 yes .
C(7) H(9) 3.2531 yes .
C(9) H(7) 3.2532 yes .
C(9) H(12) 2.9024 yes .
C(9) H(16) 3.5025 yes .
C(10) H(8) 3.2330 yes .
C(10) H(12) 2.7340 yes .
C(10) H(16) 2.8437 yes .
C(10) H(30) 2.9452 yes .
C(11) H(9) 2.8088 yes .
C(11) H(13) 3.2294 yes .
C(11) H(15) 3.1714 yes .
C(11) H(16) 3.2676 yes .
C(11) H(30) 3.2941 yes .
C(12) H(9) 2.9347 yes .
C(12) H(14) 3.2430 yes .
C(13) H(15) 3.2236 yes .
C(14) H(12) 3.2429 yes .
C(15) H(13) 3.2300 yes .
C(16) H(18) 3.2271 yes .
C(17) H(19) 3.2330 yes .
C(18) H(16) 3.2196 yes .
C(19) H(17) 3.2322 yes .
C(19) H(22) 2.8970 yes .
C(20) H(1) 3.5728 yes .
C(20) H(16) 3.1726 yes .
C(20) H(18) 3.2256 yes .
C(20) H(22) 2.7953 yes .
C(21) H(1) 3.0048 yes .
C(21) H(15) 3.1498 yes .
C(21) H(19) 2.7155 yes .
C(21) H(23) 3.2180 yes .
C(22) H(19) 2.8615 yes .
C(22) H(24) 3.2603 yes .
C(24) H(1) 3.5778 yes .
C(24) H(22) 3.2611 yes .
C(24) H(27) 2.9049 yes .
C(25) H(1) 2.9082 yes .
C(25) H(15) 2.9816 yes .
C(25) H(23) 3.2158 yes .
C(25) H(27) 2.7376 yes .
C(26) H(1) 3.4089 yes .
C(26) H(15) 3.3190 yes .
C(26) H(24) 2.8008 yes .
C(26) H(28) 3.2290 yes .
C(26) H(30) 3.1674 yes .
C(27) H(24) 2.9306 yes .
C(27) H(29) 3.2288 yes .
C(28) H(30) 3.2158 yes .
C(29) H(27) 3.2293 yes .
C(30) H(28) 3.2231 yes .
H(1) H(2) 2.3030 yes .
H(2) H(3) 2.3198 yes .
H(3) H(4) 2.3386 yes .
H(4) H(7) 2.4143 yes .
H(7) H(8) 2.3189 yes .
H(8) H(9) 2.3254 yes .
H(9) H(12) 2.4389 yes .
H(12) H(13) 2.3291 yes .
H(13) H(14) 2.3281 yes .
H(14) H(15) 2.3145 yes .
H(16) H(17) 2.3048 yes .
H(17) H(18) 2.3130 yes .
H(18) H(19) 2.3338 yes .
H(19) H(22) 2.3911 yes .
H(22) H(23) 2.3220 yes .
H(23) H(24) 2.3227 yes .
H(24) H(27) 2.4397 yes .
H(27) H(28) 2.3322 yes .
H(28) H(29) 2.3083 yes .
H(29) H(30) 2.3062 yes .
Fe(2) H(17) 3.5294 yes 4_565
Fe(2) H(17) 3.5294 yes 6_646
O(1) H(1) 2.3528 yes 4_564
O(1) H(2) 3.5961 yes 3_666
O(1) H(2) 2.8462 yes 4_564
O(1) H(4) 2.7911 yes .
O(1) H(4ob) 2.22(5) yes .
O(1) H(5oa) 3.40(4) yes 3_666
O(1) H(5oa) 3.28(4) yes 4_564
O(1) H(7) 2.8892 yes .
O(1) H(28) 3.3150 yes 4_554
O(2) H(9) 3.5529 yes 4_565
O(2) H(16) 2.5998 yes 4_565
O(2) H(17) 3.2696 yes 4_565
O(2) H(19) 2.9551 yes .
O(2) H(22) 2.3655 yes .
O(3) H(4oa) 2.04(6) yes .
O(3) H(4ob) 3.30(5) yes .
O(3) H(23) 3.1545 yes 1_554
O(3) H(24) 3.5067 yes 1_554
O(3) H(30) 3.3603 yes 4_554
O(4) H(1) 3.0538 yes 4_564
O(4) H(1ob) 3.56(5) yes .
O(4) H(3oa) 3.47(5) yes .
O(4) H(3ob) 3.29(4) yes .
O(4) H(7) 2.9611 yes .
O(4) H(8) 2.8511 yes .
O(4) H(19) 3.3616 yes 4_564
O(4) H(22) 3.1649 yes 4_564
O(4) H(29) 3.3038 yes 4_554
O(5) H(1) 3.3141 yes .
O(5) H(1) 3.3141 yes 2_656
O(5) H(1ob) 3.25(4) yes 3_666
O(5) H(1ob) 3.25(4) yes 4_565
O(5) H(1oa) 2.14(4) yes 3_666
O(5) H(1oa) 2.14(4) yes 4_565
O(5) H(2) 3.4010 yes .
O(5) H(2) 3.4010 yes 2_656
N(7) H(3) 3.4165 yes 3_666
N(7) H(5oa) 3.25(4) yes .
N(7) H(5oa) 2.12(4) yes 2_656
N(7) H(27) 2.9404 yes 2_656
N(7) H(30) 3.5044 yes .
N(8) H(3) 3.4453 yes 3_666
N(8) H(3oa) 3.30(4) yes 2_655
N(8) H(3ob) 2.11(4) yes 2_655
N(8) H(24) 2.5268 yes 2_656
N(8) H(27) 2.8244 yes 2_656
N(8) H(29) 3.1599 yes 3_656
N(8) H(30) 2.3992 yes 3_656
N(9) H(1ob) 1.97(5) yes .
N(9) H(1oa) 3.14(4) yes .
N(9) H(2) 2.6603 yes 3_666
N(9) H(3) 3.1278 yes 3_666
N(9) H(4) 2.7675 yes .
N(9) H(7) 3.0107 yes .
N(9) H(28) 2.4539 yes 4_554
N(9) H(29) 2.8570 yes 3_656
N(10) H(3oa) 2.11(5) yes 1_556
N(10) H(3ob) 3.19(5) yes 1_556
N(10) H(9) 2.7278 yes 4_555
N(10) H(12) 2.6895 yes 4_555
N(10) H(17) 3.0469 yes 4_565
N(10) H(23) 2.9126 yes .
N(11) H(2oa) 2.02(4) yes 1_545
N(11) H(2oa) 3.24(4) yes 7_657
N(11) H(9) 2.8839 yes 4_555
N(11) H(12) 3.2644 yes 4_555
N(11) H(14) 2.5379 yes .
N(11) H(17) 2.9713 yes 6_646
N(11) H(20b) 3.19(5) yes 1_545
N(11) H(20b) 2.19(5) yes 7_657
N(12) H(12) 3.1953 yes 6_656
N(12) H(13) 2.5624 yes 6_656
N(12) H(14) 3.4035 yes .
N(12) H(15) 2.9663 yes .
N(12) H(17) 3.4432 yes 6_646
N(12) H(18) 2.5424 yes 6_646
N(12) H(19) 3.5377 yes .
C(1) H(1oa) 3.00(4) yes 4_565
C(1) H(4oa) 3.33(4) yes 4_565
C(1) H(4ob) 3.04(5) yes 4_565
C(1) H(5oa) 3.30(4) yes 2_656
C(2) H(1oa) 3.21(4) yes 4_565
C(2) H(3ob) 3.33(4) yes 4_565
C(2) H(4ob) 3.36(4) yes 4_565
C(2) H(5oa) 3.39(4) yes 2_656
C(2) H(29) 3.3716 yes 1_565
C(3) H(3) 3.1328 yes 3_666
C(3) H(3ob) 3.46(4) yes 4_565
C(3) H(24) 3.4614 yes 4_564
C(4) H(1ob) 3.43(4) yes .
C(4) H(3) 3.4661 yes 3_666
C(4) H(23) 2.8821 yes 4_564
C(4) H(24) 3.3854 yes 4_564
C(5) H(23) 2.9625 yes 4_564
C(6) H(23) 3.1434 yes 4_564
C(7) H(1ob) 3.59(4) yes .
C(7) H(4ob) 3.39(5) yes .
C(7) H(22) 3.3966 yes 4_564
C(7) H(23) 3.2770 yes 4_564
C(8) H(2oa) 3.32(4) yes 4_564
C(9) H(2oa) 3.03(4) yes 4_564
C(10) H(2oa) 3.57(4) yes 4_564
C(12) H(3oa) 3.30(4) yes 4_555
C(13) H(18) 3.0708 yes 1_545
C(13) H(18) 3.2063 yes 6_646
C(13) H(19) 3.5596 yes 1_545
C(14) H(17) 3.3728 yes 6_646
C(14) H(18) 3.3799 yes 6_646
C(15) H(8) 3.4453 yes 4_555
C(16) H(3oa) 3.47(4) yes 4_565
C(16) H(20b) 3.53(5) yes 4_564
C(17) H(3oa) 3.43(4) yes 4_565
C(17) H(13) 3.2838 yes 6_656
C(17) H(14) 3.5152 yes 6_656
C(17) H(20b) 3.53(5) yes 4_564
C(18) H(3oa) 3.58(4) yes 4_565
C(18) H(13) 2.9746 yes 1_565
C(18) H(13) 3.2308 yes 6_656
C(19) H(4oa) 3.38(4) yes 4_565
C(19) H(13) 3.4313 yes 1_565
C(20) H(4oa) 3.27(4) yes 4_565
C(21) H(4oa) 3.48(4) yes 4_565
C(21) H(4ob) 3.40(5) yes 4_565
C(22) H(4ob) 3.37(5) yes 4_565
C(22) H(7) 3.4721 yes 4_565
C(22) H(20b) 3.48(4) yes .
C(23) H(3oa) 3.44(4) yes 1_556
C(23) H(4) 3.1850 yes 4_565
C(23) H(7) 3.3689 yes 4_565
C(24) H(3ob) 3.55(4) yes 1_556
C(24) H(4) 3.3769 yes 4_565
C(27) H(5oa) 3.59(4) yes .
C(27) H(8) 3.4481 yes 4_555
C(28) H(1ob) 3.45(5) yes 4_555
C(28) H(4ob) 3.29(5) yes 4_555
C(28) H(28) 3.2184 yes 2_656
C(29) H(2) 3.5547 yes 1_545
C(29) H(4oa) 3.26(4) yes 4_555
C(29) H(4ob) 3.05(5) yes 4_555
C(29) H(28) 3.5210 yes 2_656
C(30) H(3ob) 3.43(4) yes 4_555
C(30) H(4oa) 3.43(4) yes 4_555
C(31) H(3) 3.4681 yes 3_666
C(31) H(5oa) 3.24(4) yes 2_656
C(31) H(27) 2.8944 yes 2_656
C(31) H(29) 3.3591 yes .
C(31) H(30) 3.2508 yes .
C(32) H(3) 3.4846 yes 3_666
C(32) H(3ob) 3.13(4) yes 2_655
C(32) H(24) 3.2520 yes 2_656
C(32) H(27) 2.8014 yes 2_656
C(32) H(29) 3.0178 yes 3_656
C(32) H(30) 2.5971 yes 3_656
C(33) H(1ob) 3.10(5) yes .
C(33) H(2) 3.2963 yes 3_666
C(33) H(3) 3.2797 yes 3_666
C(33) H(4) 3.4157 yes .
C(33) H(7) 3.4999 yes .
C(33) H(27) 3.3260 yes 4_554
C(33) H(28) 2.8245 yes 4_554
C(33) H(29) 2.8253 yes 3_656
C(34) H(3oa) 3.19(5) yes 1_556
C(34) H(9) 3.0452 yes 4_555
C(34) H(12) 2.7931 yes 4_555
C(34) H(17) 2.8629 yes 4_565
C(35) H(2oa) 3.16(4) yes 1_545
C(35) H(9) 3.1425 yes 4_555
C(35) H(12) 3.1281 yes 4_555
C(35) H(14) 2.8728 yes .
C(35) H(17) 2.7938 yes 6_646
C(35) H(20b) 2.63(5) yes 7_657
C(36) H(12) 3.0732 yes 6_656
C(36) H(13) 3.2721 yes 6_656
C(36) H(14) 3.3671 yes .
C(36) H(15) 3.1793 yes .
C(36) H(17) 3.1471 yes 6_646
C(36) H(18) 3.0549 yes 6_646
H(1) O(1) 2.3528 yes 4_565
H(1) O(4) 3.0538 yes 4_565
H(1) O(5) 3.3141 yes .
H(1) H(1ob) 3.1826 yes 4_565
H(1) H(1oa) 2.3480 yes 4_565
H(1) H(4oa) 3.0644 yes 4_565
H(1) H(4ob) 2.4570 yes 4_565
H(1) H(5oa) 3.2310 yes 2_656
H(1ob) O(4) 3.56(5) yes .
H(1ob) O(5) 3.25(4) yes 4_564
H(1ob) N(9) 1.97(5) yes .
H(1ob) C(4) 3.43(4) yes .
H(1ob) C(7) 3.59(4) yes .
H(1ob) C(28) 3.45(5) yes 4_554
H(1ob) C(33) 3.10(5) yes .
H(1ob) H(1) 3.1826 yes 4_564
H(1ob) H(1oa) 3.58(5) yes 2_655
H(1ob) H(2) 3.0425 yes 3_666
H(1ob) H(2) 3.3041 yes 4_564
H(1ob) H(4) 2.5157 yes .
H(1ob) H(4ob) 2.61(7) yes .
H(1ob) H(5oa) 3.56(6) yes 4_564
H(1ob) H(7) 2.6866 yes .
H(1ob) H(28) 2.7849 yes 4_554
H(1oa) O(5) 2.14(4) yes 4_564
H(1oa) N(9) 3.14(4) yes .
H(1oa) C(1) 3.00(4) yes 4_564
H(1oa) C(2) 3.21(4) yes 4_564
H(1oa) H(1) 2.3480 yes 4_564
H(1oa) H(1ob) 3.58(5) yes 2_655
H(1oa) H(1oa) 3.0397(2) yes 2_655
H(1oa) H(2) 3.2772 yes 3_666
H(1oa) H(2) 2.7855 yes 4_564
H(1oa) H(4) 3.0331 yes .
H(1oa) H(4ob) 2.89(6) yes .
H(1oa) H(5oa) 2.65(5) yes 3_666
H(1oa) H(5oa) 2.51(5) yes 4_564
H(1oa) H(7) 3.5933 yes .
H(2) O(1) 3.5961 yes 3_666
H(2) O(1) 2.8462 yes 4_565
H(2) O(5) 3.4010 yes .
H(2) N(9) 2.6603 yes 3_666
H(2) C(29) 3.5547 yes 1_565
H(2) C(33) 3.2963 yes 3_666
H(2) H(1ob) 3.0425 yes 3_666
H(2) H(1ob) 3.3041 yes 4_565
H(2) H(1oa) 3.2772 yes 3_666
H(2) H(1oa) 2.7855 yes 4_565
H(2) H(3ob) 3.5412 yes 4_565
H(2) H(4ob) 3.0850 yes 4_565
H(2) H(5oa) 3.3842 yes 2_656
H(2) H(29) 2.6829 yes 1_565
H(2oa) N(11) 2.02(4) yes 1_565
H(2oa) N(11) 3.24(4) yes 7_657
H(2oa) C(8) 3.32(4) yes 4_565
H(2oa) C(9) 3.03(4) yes 4_565
H(2oa) C(10) 3.57(4) yes 4_565
H(2oa) C(35) 3.16(4) yes 1_565
H(2oa) H(2oa) 3.36403(11) yes 7_667
H(2oa) H(8) 3.4597 yes 4_565
H(2oa) H(9) 3.0147 yes 4_565
H(2oa) H(14) 3.0072 yes 1_565
H(2oa) H(16) 3.0391 yes 4_565
H(2oa) H(19) 3.2840 yes .
H(2oa) H(20b) 3.12(6) yes 7_667
H(2oa) H(22) 3.1131 yes .
H(3) N(7) 3.4165 yes 3_666
H(3) N(8) 3.4453 yes 3_666
H(3) N(9) 3.1278 yes 3_666
H(3) C(3) 3.1328 yes 3_666
H(3) C(4) 3.4661 yes 3_666
H(3) C(31) 3.4681 yes 3_666
H(3) C(32) 3.4846 yes 3_666
H(3) C(33) 3.2797 yes 3_666
H(3) H(3) 2.8394 yes 3_666
H(3) H(4) 3.4112 yes 3_666
H(3) H(24) 3.3008 yes 4_564
H(3oa) O(4) 3.47(5) yes .
H(3oa) N(8) 3.30(4) yes 2_655
H(3oa) N(10) 2.11(5) yes 1_554
H(3oa) C(12) 3.30(4) yes 4_554
H(3oa) C(16) 3.47(4) yes 4_564
H(3oa) C(17) 3.43(4) yes 4_564
H(3oa) C(18) 3.58(4) yes 4_564
H(3oa) C(23) 3.44(4) yes 1_554
H(3oa) C(34) 3.19(5) yes 1_554
H(3oa) H(4oa) 2.62(7) yes .
H(3oa) H(9) 3.4572 yes 4_554
H(3oa) H(12) 3.1034 yes 4_554
H(3oa) H(23) 2.8960 yes 1_554
H(3oa) H(24) 3.4988 yes 1_554
H(3ob) O(4) 3.29(4) yes .
H(3ob) N(8) 2.11(4) yes 2_655
H(3ob) N(10) 3.19(5) yes 1_554
H(3ob) C(2) 3.33(4) yes 4_564
H(3ob) C(3) 3.46(4) yes 4_564
H(3ob) C(24) 3.55(4) yes 1_554
H(3ob) C(30) 3.43(4) yes 4_554
H(3ob) C(32) 3.13(4) yes 2_655
H(3ob) H(2) 3.5412 yes 4_564
H(3ob) H(4oa) 2.47(7) yes .
H(3ob) H(4ob) 3.57(7) yes .
H(3ob) H(23) 3.1966 yes 1_554
H(3ob) H(24) 2.9827 yes 1_554
H(3ob) H(29) 3.2851 yes 4_554
H(3ob) H(30) 2.8310 yes 4_554
H(4) O(1) 2.7911 yes .
H(4) N(9) 2.7675 yes .
H(4) C(23) 3.1850 yes 4_564
H(4) C(24) 3.3769 yes 4_564
H(4) C(33) 3.4157 yes .
H(4) H(1ob) 2.5157 yes .
H(4) H(1oa) 3.0331 yes .
H(4) H(3) 3.4112 yes 3_666
H(4) H(23) 2.8427 yes 4_564
H(4) H(24) 3.1879 yes 4_564
H(4oa) O(3) 2.04(6) yes .
H(4oa) C(1) 3.33(4) yes 4_564
H(4oa) C(19) 3.38(4) yes 4_564
H(4oa) C(20) 3.27(4) yes 4_564
H(4oa) C(21) 3.48(4) yes 4_564
H(4oa) C(29) 3.26(4) yes 4_554
H(4oa) C(30) 3.43(4) yes 4_554
H(4oa) H(1) 3.0644 yes 4_564
H(4oa) H(3oa) 2.62(7) yes .
H(4oa) H(3ob) 2.47(7) yes .
H(4oa) H(8) 3.5165 yes .
H(4oa) H(19) 3.4041 yes 4_564
H(4oa) H(29) 3.1747 yes 4_554
H(4oa) H(30) 3.4501 yes 4_554
H(4ob) O(1) 2.22(5) yes .
H(4ob) O(3) 3.30(5) yes .
H(4ob) C(1) 3.04(5) yes 4_564
H(4ob) C(2) 3.36(4) yes 4_564
H(4ob) C(7) 3.39(5) yes .
H(4ob) C(21) 3.40(5) yes 4_564
H(4ob) C(22) 3.37(5) yes 4_564
H(4ob) C(28) 3.29(5) yes 4_554
H(4ob) C(29) 3.05(5) yes 4_554
H(4ob) H(1) 2.4570 yes 4_564
H(4ob) H(1ob) 2.61(7) yes .
H(4ob) H(1oa) 2.89(6) yes .
H(4ob) H(2) 3.0850 yes 4_564
H(4ob) H(3ob) 3.57(7) yes .
H(4ob) H(7) 2.6504 yes .
H(4ob) H(8) 3.2364 yes .
H(4ob) H(22) 3.4845 yes 4_564
H(4ob) H(28) 3.3249 yes 4_554
H(4ob) H(29) 2.8980 yes 4_554
H(5oa) O(1) 3.40(4) yes 3_666
H(5oa) O(1) 3.28(4) yes 4_565
H(5oa) N(7) 3.25(4) yes .
H(5oa) N(7) 2.12(4) yes 2_656
H(5oa) C(1) 3.30(4) yes 2_656
H(5oa) C(2) 3.39(4) yes 2_656
H(5oa) C(27) 3.59(4) yes .
H(5oa) C(31) 3.24(4) yes 2_656
H(5oa) H(1) 3.2310 yes 2_656
H(5oa) H(1ob) 3.56(6) yes 4_565
H(5oa) H(1oa) 2.65(5) yes 3_666
H(5oa) H(1oa) 2.51(5) yes 4_565
H(5oa) H(2) 3.3842 yes 2_656
H(5oa) H(27) 3.4537 yes .
H(7) O(1) 2.8892 yes .
H(7) O(4) 2.9611 yes .
H(7) N(9) 3.0107 yes .
H(7) C(22) 3.4721 yes 4_564
H(7) C(23) 3.3689 yes 4_564
H(7) C(33) 3.4999 yes .
H(7) H(1ob) 2.6866 yes .
H(7) H(1oa) 3.5933 yes .
H(7) H(4ob) 2.6504 yes .
H(7) H(22) 3.3278 yes 4_564
H(7) H(23) 3.1517 yes 4_564
H(7) H(28) 3.5495 yes 4_554
H(8) O(4) 2.8511 yes .
H(8) C(15) 3.4453 yes 4_554
H(8) C(27) 3.4481 yes 4_554
H(8) H(2oa) 3.4597 yes 4_564
H(8) H(4oa) 3.5165 yes .
H(8) H(4ob) 3.2364 yes .
H(8) H(14) 3.4449 yes 4_554
H(8) H(15) 3.0982 yes 4_554
H(8) H(27) 3.5864 yes 4_554
H(9) O(2) 3.5529 yes 4_564
H(9) N(10) 2.7278 yes 4_554
H(9) N(11) 2.8839 yes 4_554
H(9) C(34) 3.0452 yes 4_554
H(9) C(35) 3.1425 yes 4_554
H(9) H(2oa) 3.0147 yes 4_564
H(9) H(3oa) 3.4572 yes 4_555
H(9) H(14) 3.5709 yes 4_554
H(9) H(15) 3.4264 yes 4_554
H(12) N(10) 2.6895 yes 4_554
H(12) N(11) 3.2644 yes 4_554
H(12) N(12) 3.1953 yes 6_646
H(12) C(34) 2.7931 yes 4_554
H(12) C(35) 3.1281 yes 4_554
H(12) C(36) 3.0732 yes 6_646
H(12) H(3oa) 3.1034 yes 4_555
H(12) H(18) 3.5451 yes 1_545
H(13) N(12) 2.5624 yes 6_646
H(13) C(17) 3.2838 yes 6_646
H(13) C(18) 2.9746 yes 1_545
H(13) C(18) 3.2308 yes 6_646
H(13) C(19) 3.4313 yes 1_545
H(13) C(36) 3.2721 yes 6_646
H(13) H(17) 3.3118 yes 6_646
H(13) H(18) 2.3328 yes 1_545
H(13) H(18) 3.2218 yes 6_646
H(13) H(19) 3.2084 yes 1_545
H(14) N(11) 2.5379 yes .
H(14) N(12) 3.4035 yes .
H(14) C(17) 3.5152 yes 6_646
H(14) C(35) 2.8728 yes .
H(14) C(36) 3.3671 yes .
H(14) H(2oa) 3.0072 yes 1_545
H(14) H(8) 3.4449 yes 4_555
H(14) H(9) 3.5709 yes 4_555
H(14) H(17) 2.9260 yes 6_646
H(14) H(18) 3.5582 yes 6_646
H(14) H(19) 3.5622 yes 1_545
H(15) N(12) 2.9663 yes .
H(15) C(36) 3.1793 yes .
H(15) H(8) 3.0982 yes 4_555
H(15) H(9) 3.4264 yes 4_555
H(16) O(2) 2.5998 yes 4_564
H(16) H(2oa) 3.0391 yes 4_564
H(16) H(20b) 2.8943 yes 4_564
H(16) H(22) 3.5641 yes 4_564
H(16) H(23) 3.3110 yes 4_564
H(17) Fe(2) 3.5294 yes 4_564
H(17) O(2) 3.2696 yes 4_564
H(17) N(10) 3.0469 yes 4_564
H(17) N(11) 2.9713 yes 6_656
H(17) N(12) 3.4432 yes 6_656
H(17) C(14) 3.3728 yes 6_656
H(17) C(34) 2.8629 yes 4_564
H(17) C(35) 2.7938 yes 6_656
H(17) C(36) 3.1471 yes 6_656
H(17) H(13) 3.3118 yes 6_656
H(17) H(14) 2.9260 yes 6_656
H(17) H(20b) 2.8981 yes 4_564
H(18) N(12) 2.5424 yes 6_656
H(18) C(13) 3.0708 yes 1_565
H(18) C(13) 3.2063 yes 6_656
H(18) C(14) 3.3799 yes 6_656
H(18) C(36) 3.0549 yes 6_656
H(18) H(12) 3.5451 yes 1_565
H(18) H(13) 2.3328 yes 1_565
H(18) H(13) 3.2218 yes 6_656
H(18) H(14) 3.5582 yes 6_656
H(19) O(2) 2.9551 yes .
H(19) O(4) 3.3616 yes 4_565
H(19) N(12) 3.5377 yes .
H(19) C(13) 3.5596 yes 1_565
H(19) H(2oa) 3.2840 yes .
H(19) H(4oa) 3.4041 yes 4_565
H(19) H(13) 3.2084 yes 1_565
H(19) H(14) 3.5622 yes 1_565
H(19) H(20b) 2.9447 yes .
H(20b) N(11) 3.19(5) yes 1_565
H(20b) N(11) 2.19(5) yes 7_657
H(20b) C(16) 3.53(5) yes 4_565
H(20b) C(17) 3.53(5) yes 4_565
H(20b) C(22) 3.48(4) yes .
H(20b) C(35) 2.63(5) yes 7_657
H(20b) H(2oa) 3.12(6) yes 7_667
H(20b) H(16) 2.8943 yes 4_565
H(20b) H(17) 2.8981 yes 4_565
H(20b) H(19) 2.9447 yes .
H(20b) H(20b) 3.47963(8) yes 7_667
H(20b) H(22) 2.6512 yes .
H(22) O(2) 2.3655 yes .
H(22) O(4) 3.1649 yes 4_565
H(22) C(7) 3.3966 yes 4_565
H(22) H(2oa) 3.1131 yes .
H(22) H(4ob) 3.4845 yes 4_565
H(22) H(7) 3.3278 yes 4_565
H(22) H(16) 3.5641 yes 4_565
H(22) H(20b) 2.6512 yes .
H(23) O(3) 3.1545 yes 1_556
H(23) N(10) 2.9126 yes .
H(23) C(4) 2.8821 yes 4_565
H(23) C(5) 2.9625 yes 4_565
H(23) C(6) 3.1434 yes 4_565
H(23) C(7) 3.2770 yes 4_565
H(23) H(3oa) 2.8960 yes 1_556
H(23) H(3ob) 3.1966 yes 1_556
H(23) H(4) 2.8427 yes 4_565
H(23) H(7) 3.1517 yes 4_565
H(23) H(16) 3.3110 yes 4_565
H(24) O(3) 3.5067 yes 1_556
H(24) N(8) 2.5268 yes 2_656
H(24) C(3) 3.4614 yes 4_565
H(24) C(4) 3.3854 yes 4_565
H(24) C(32) 3.2520 yes 2_656
H(24) H(3) 3.3008 yes 4_565
H(24) H(3oa) 3.4988 yes 1_556
H(24) H(3ob) 2.9827 yes 1_556
H(24) H(4) 3.1879 yes 4_565
H(27) N(7) 2.9404 yes 2_656
H(27) N(8) 2.8244 yes 2_656
H(27) C(31) 2.8944 yes 2_656
H(27) C(32) 2.8014 yes 2_656
H(27) C(33) 3.3260 yes 4_555
H(27) H(5oa) 3.4537 yes .
H(27) H(8) 3.5864 yes 4_555
H(28) O(1) 3.3150 yes 4_555
H(28) N(9) 2.4539 yes 4_555
H(28) C(28) 3.2184 yes 2_656
H(28) C(29) 3.5210 yes 2_656
H(28) C(33) 2.8245 yes 4_555
H(28) H(1ob) 2.7849 yes 4_555
H(28) H(4ob) 3.3249 yes 4_555
H(28) H(7) 3.5495 yes 4_555
H(28) H(28) 2.7322 yes 2_656
H(28) H(29) 3.3111 yes 2_656
H(29) O(4) 3.3038 yes 4_555
H(29) N(8) 3.1599 yes 3_656
H(29) N(9) 2.8570 yes 3_656
H(29) C(2) 3.3716 yes 1_545
H(29) C(31) 3.3591 yes .
H(29) C(32) 3.0178 yes 3_656
H(29) C(33) 2.8253 yes 3_656
H(29) H(2) 2.6829 yes 1_545
H(29) H(3ob) 3.2851 yes 4_555
H(29) H(4oa) 3.1747 yes 4_555
H(29) H(4ob) 2.8980 yes 4_555
H(29) H(28) 3.3111 yes 2_656
H(30) O(3) 3.3603 yes 4_555
H(30) N(7) 3.5044 yes .
H(30) N(8) 2.3992 yes 3_656
H(30) C(31) 3.2508 yes .
H(30) C(32) 2.5971 yes 3_656
H(30) H(3ob) 2.8310 yes 4_555
H(30) H(4oa) 3.4501 yes 4_555

loop_
_geom_hbond_atom_site_label_D
_geom_hbond_atom_site_label_H
_geom_hbond_atom_site_label_A
_geom_hbond_site_symmetry_H
_geom_hbond_site_symmetry_A
_geom_hbond_distance_DA
_geom_hbond_distance_DH
_geom_hbond_distance_HA
_geom_hbond_angle_DHA
_geom_hbond_publ_flag
O(1) H(1ob) N(9) . . 2.818(3) 0.848 1.97(5) 174(4) no
O(1) H(1oa) O(5) . 4_564 2.916(3) 0.785 2.14(4) 173(4) no
O(2) H(2oa) N(11) . 1_565 2.915(3) 0.898 2.02(4) 172(4) no
O(2) H(20b) N(11) . 7_657 3.018(3) 0.851 2.19(5) 163(4) no
O(3) H(3oa) N(10) . 1_554 2.927(4) 0.835 2.11(5) 164(4) no
O(3) H(3ob) N(8) . 2_655 2.940(3) 0.829 2.11(4) 176(4) no
O(4) H(4oa) O(3) . . 2.899(4) 0.863 2.04(6) 172(4) no
O(5) H(5oa) N(7) . 2_656 2.924(3) 0.801 2.12(4) 178(4) no
O(5) H(5oa) N(7) 2_656 . 2.924(3) 0.801 2.12(4) 178(4) no

loop_
_geom_torsion_atom_site_label_1
_geom_torsion_atom_site_label_2
_geom_torsion_atom_site_label_3
_geom_torsion_atom_site_label_4
_geom_torsion
_geom_torsion_publ_flag
_geom_torsion_site_symmetry_1
_geom_torsion_site_symmetry_3
_geom_torsion_site_symmetry_4
N(1) Co(1) N(2) C(6) 1.20(14) no . . .
N(2) Co(1) N(1) C(5) -0.65(13) no . . .
N(1) Co(1) N(4) C(16) -90.46(16) no . . .
N(1) Co(1) N(4) C(20) 95.23(13) no . . .
N(4) Co(1) N(1) C(1) -84.99(17) no . . .
N(4) Co(1) N(1) C(5) 95.58(14) no . . .
N(1) Co(1) N(5) C(21) -90.21(14) no . . .
N(1) Co(1) N(5) C(25) 88.88(14) no . . .
N(5) Co(1) N(1) C(1) -2.50(17) no . . .
N(1) Co(1) N(6) C(26) -93.12(13) no . . .
N(1) Co(1) N(6) C(30) 90.85(16) no . . .
N(6) Co(1) N(1) C(1) 80.02(17) no . . .
N(6) Co(1) N(1) C(5) -99.41(14) no . . .
N(2) Co(1) N(3) C(11) 4.28(13) no . . .
N(3) Co(1) N(2) C(10) -3.62(14) no . . .
N(2) Co(1) N(4) C(16) -8.12(16) no . . .
N(4) Co(1) N(2) C(6) -90.87(15) no . . .
N(4) Co(1) N(2) C(10) 85.81(15) no . . .
N(2) Co(1) N(6) C(30) 8.45(16) no . . .
N(6) Co(1) N(2) C(6) 92.76(15) no . . .
N(6) Co(1) N(2) C(10) -90.55(15) no . . .
N(3) Co(1) N(4) C(16) 74.31(16) no . . .
N(3) Co(1) N(4) C(20) -99.99(13) no . . .
N(4) Co(1) N(3) C(11) -92.30(13) no . . .
N(4) Co(1) N(3) C(15) 87.48(16) no . . .
N(3) Co(1) N(5) C(21) 90.96(14) no . . .
N(3) Co(1) N(5) C(25) -89.96(14) no . . .
N(5) Co(1) N(3) C(15) 5.32(17) no . . .
N(3) Co(1) N(6) C(26) 102.42(13) no . . .
N(3) Co(1) N(6) C(30) -73.60(15) no . . .
N(6) Co(1) N(3) C(11) 103.66(13) no . . .
N(6) Co(1) N(3) C(15) -76.55(16) no . . .
N(4) Co(1) N(5) C(21) 1.92(13) no . . .
N(5) Co(1) N(4) C(20) -0.72(12) no . . .
N(5) Co(1) N(6) C(26) 2.85(12) no . . .
N(6) Co(1) N(5) C(25) -3.08(13) no . . .
C(31) Fe(1) C(32) N(8) 41(3) no . . .
C(32) Fe(1) C(31) N(7) -18(3) no . . .
C(31) Fe(1) C(32) N(8) 139(3) no . 3_656 3_656
C(31) Fe(1) C(33) N(9) -50(4) no . . .
C(33) Fe(1) C(31) N(7) 70(3) no . . .
C(31) Fe(1) C(33) N(9) -130(4) no . 3_656 3_656
C(33) Fe(1) C(31) N(7) -110(3) no 3_656 . .
C(31) Fe(1) C(32) N(8) -139(3) no 3_656 . .
C(31) Fe(1) C(32) N(8) -41(3) no 3_656 3_656 3_656
C(32) Fe(1) C(31) N(7) 18(3) no 3_656 3_656 3_656
C(31) Fe(1) C(33) N(9) 130(4) no 3_656 . .
C(33) Fe(1) C(31) N(7) 110(3) no . 3_656 3_656
C(31) Fe(1) C(33) N(9) 50(4) no 3_656 3_656 3_656
C(33) Fe(1) C(31) N(7) -70(3) no 3_656 3_656 3_656
C(32) Fe(1) C(33) N(9) 35(4) no . . .
C(33) Fe(1) C(32) N(8) -46(3) no . . .
C(32) Fe(1) C(33) N(9) 145(4) no . 3_656 3_656
C(33) Fe(1) C(32) N(8) 134(3) no 3_656 . .
C(32) Fe(1) C(33) N(9) -145(4) no 3_656 . .
C(33) Fe(1) C(32) N(8) -134(3) no . 3_656 3_656
C(32) Fe(1) C(33) N(9) -35(4) no 3_656 3_656 3_656
C(33) Fe(1) C(32) N(8) 46(3) no 3_656 3_656 3_656
C(34) Fe(2) C(35) N(11) 8(4) no . . .
C(35) Fe(2) C(34) N(10) 51(2) no . . .
C(35) Fe(2) C(34) N(10) -129(2) no 7_657 . .
C(36) Fe(2) C(34) N(10) 142(2) no . . .
C(34) Fe(2) C(36) N(12) 5(6) no . 7_657 7_657
C(36) Fe(2) C(34) N(10) -38(2) no 7_657 . .
C(35) Fe(2) C(34) N(10) 129(2) no . 7_657 7_657
C(34) Fe(2) C(35) N(11) -8(4) no 7_657 7_657 7_657
C(35) Fe(2) C(34) N(10) -51(2) no 7_657 7_657 7_657
C(34) Fe(2) C(36) N(12) -5(6) no 7_657 . .
C(36) Fe(2) C(34) N(10) 38(2) no . 7_657 7_657
C(36) Fe(2) C(34) N(10) -142(2) no 7_657 7_657 7_657
C(35) Fe(2) C(36) N(12) -100(6) no . . .
C(36) Fe(2) C(35) N(11) -83(4) no . . .
C(35) Fe(2) C(36) N(12) -80(6) no . 7_657 7_657
C(36) Fe(2) C(35) N(11) 97(4) no 7_657 . .
C(35) Fe(2) C(36) N(12) 80(6) no 7_657 . .
C(36) Fe(2) C(35) N(11) -97(4) no . 7_657 7_657
C(35) Fe(2) C(36) N(12) 100(6) no 7_657 7_657 7_657
C(36) Fe(2) C(35) N(11) 83(4) no 7_657 7_657 7_657
Co(1) N(1) C(5) C(6) 0.1(2) no . . .
C(1) N(1) C(5) C(4) 1.4(3) no . . .
C(5) N(1) C(1) C(2) -1.4(3) no . . .
Co(1) N(2) C(6) C(5) -1.4(3) no . . .
Co(1) N(2) C(10) C(11) 2.2(3) no . . .
C(6) N(2) C(10) C(9) -1.1(3) no . . .
C(10) N(2) C(6) C(7) 0.3(3) no . . .
Co(1) N(3) C(11) C(10) -4.2(2) no . . .
C(11) N(3) C(15) C(14) 1.4(3) no . . .
C(15) N(3) C(11) C(12) -4.0(3) no . . .
Co(1) N(4) C(20) C(21) -0.4(2) no . . .
C(16) N(4) C(20) C(19) 1.2(3) no . . .
C(20) N(4) C(16) C(17) 0.7(3) no . . .
Co(1) N(5) C(21) C(20) -2.6(2) no . . .
Co(1) N(5) C(25) C(26) 2.6(2) no . . .
C(21) N(5) C(25) C(24) -0.9(3) no . . .
C(25) N(5) C(21) C(22) 0.9(3) no . . .
Co(1) N(6) C(26) C(25) -2.2(2) no . . .
C(26) N(6) C(30) C(29) 1.4(3) no . . .
C(30) N(6) C(26) C(27) -2.3(3) no . . .
N(1) C(1) C(2) C(3) -0.2(4) no . . .
C(1) C(2) C(3) C(4) 1.7(4) no . . .
C(2) C(3) C(4) C(5) -1.6(3) no . . .
C(3) C(4) C(5) N(1) 0.1(4) no . . .
N(1) C(5) C(6) N(2) 0.8(3) no . . .
C(4) C(5) C(6) C(7) 1.8(4) no . . .
N(2) C(6) C(7) C(8) -0.1(3) no . . .
C(6) C(7) C(8) C(9) 0.6(4) no . . .
C(7) C(8) C(9) C(10) -1.3(4) no . . .
C(8) C(9) C(10) N(2) 1.5(3) no . . .
N(2) C(10) C(11) N(3) 1.5(3) no . . .
C(9) C(10) C(11) C(12) 1.3(4) no . . .
N(3) C(11) C(12) C(13) 2.6(3) no . . .
C(11) C(12) C(13) C(14) 1.4(3) no . . .
C(12) C(13) C(14) C(15) -3.9(3) no . . .
C(13) C(14) C(15) N(3) 2.6(4) no . . .
N(4) C(16) C(17) C(18) -1.2(4) no . . .
C(16) C(17) C(18) C(19) -0.1(3) no . . .
C(17) C(18) C(19) C(20) 1.9(3) no . . .
C(18) C(19) C(20) N(4) -2.5(3) no . . .
N(4) C(20) C(21) N(5) 1.9(3) no . . .
C(19) C(20) C(21) C(22) 2.6(4) no . . .
N(5) C(21) C(22) C(23) 0.2(3) no . . .
C(21) C(22) C(23) C(24) -1.4(3) no . . .
C(22) C(23) C(24) C(25) 1.4(3) no . . .
C(23) C(24) C(25) N(5) -0.3(3) no . . .
N(5) C(25) C(26) N(6) -0.1(3) no . . .
C(24) C(25) C(26) C(27) -1.0(4) no . . .
N(6) C(26) C(27) C(28) 1.6(3) no . . .
C(26) C(27) C(28) C(29) 0.1(3) no . . .
C(27) C(28) C(29) C(30) -1.0(3) no . . .
C(28) C(29) C(30) N(6) 0.3(3) no . . .
